data_7158978
loop_
_publ_author_name
'Sunke, Rajnikanth'
'Ahmed Khan, Shabbir'
'Kumara Swamy, K. C.'

_publ_section_title
;
 Pd-catalysed intramolecular transformations of
 indolylbenzenesulfonamides: ortho-sulfonamido-bi(hetero)aryls via
 C2-arylation and polycyclic sultams via C3 arylation
;
_journal_name_full 'Organic &amp; Biomolecular Chemistry'
_journal_paper_doi 10.1039/D2OB01610A
_journal_year 2022
_chemical_formula_sum 'C19 H18 N2 O2 S'
_chemical_formula_weight 338.41
_space_group_IT_number 33
_space_group_name_Hall 'P 2c -2n'
_space_group_name_H-M_alt 'P n a 21'
_symmetry_cell_setting orthorhombic
_symmetry_space_group_name_H-M 'P n a 21'
_atom_sites_solution_hydrogens geom
_atom_sites_solution_primary direct
_atom_sites_solution_secondary difmap
_audit_block_doi 10.5517/ccdc.csd.cc2cxcc1
_audit_creation_method 'CrysAlisPro 1.171.40.35a (Rigaku OD, 2018)'
_audit_update_record
;
2022-08-17 deposited with the CCDC.	2022-10-27 downloaded from the CCDC.
;
_cell_angle_alpha 90.00
_cell_angle_beta 90.00
_cell_angle_gamma 90.00
_cell_formula_units_Z 8
_cell_length_a 37.1188(12)
_cell_length_b 7.4217(2)
_cell_length_c 11.9822(5)
_cell_measurement_reflns_used 8133
_cell_measurement_temperature 270(40)
_cell_measurement_theta_max 26.4110
_cell_measurement_theta_min 1.9880
_cell_volume 3300.9(2)
_computing_cell_refinement 'CrysAlisPro 1.171.40.35a (Rigaku OD, 2018)'
_computing_data_collection 'CrysAlisPro 1.171.40.35a (Rigaku OD, 2018)'
_computing_data_reduction 'CrysAlisPro 1.171.40.35a (Rigaku OD, 2018)'
_computing_structure_refinement 'SHELXL-97 (Sheldrick, 1997)'
_computing_structure_solution 'SHELXS-97 (Sheldrick, 1990)'
_diffrn_ambient_temperature 270(40)
_diffrn_measured_fraction_theta_full 0.999
_diffrn_measured_fraction_theta_max 0.999
_diffrn_measurement_device_type 'XtaLAB Synergy, Single source at offset/far, HyPix3000'
_diffrn_measurement_method '\w scans'
_diffrn_radiation_monochromator graphite
_diffrn_radiation_source 'fine-focus sealed tube'
_diffrn_radiation_type MoK\a
_diffrn_radiation_wavelength 0.71073
_diffrn_reflns_av_R_equivalents 0.0645
_diffrn_reflns_av_sigmaI/netI 0.0867
_diffrn_reflns_limit_h_max 44
_diffrn_reflns_limit_h_min -44
_diffrn_reflns_limit_k_max 8
_diffrn_reflns_limit_k_min -8
_diffrn_reflns_limit_l_max 14
_diffrn_reflns_limit_l_min -14
_diffrn_reflns_number 16361
_diffrn_reflns_theta_full 24.99
_diffrn_reflns_theta_max 24.99
_diffrn_reflns_theta_min 2.02
_exptl_absorpt_coefficient_mu 0.210
_exptl_absorpt_correction_T_max 1.00000
_exptl_absorpt_correction_T_min 0.43604
_exptl_absorpt_correction_type multi-scan
_exptl_absorpt_process_details 'CrysAlisPro 1.171.40.35a (Rigaku Oxford Diffraction, 2018)'
_exptl_crystal_colour COLOURLESS
_exptl_crystal_density_diffrn 1.362
_exptl_crystal_density_method 'not measured'
_exptl_crystal_description BLOCK
_exptl_crystal_F_000 1424
_exptl_crystal_recrystallization_method 'Re-crystallisation from solvent'
_exptl_crystal_size_max 0.24
_exptl_crystal_size_mid 0.22
_exptl_crystal_size_min 0.18
_refine_diff_density_max 0.239
_refine_diff_density_min -0.304
_refine_diff_density_rms 0.052
_refine_ls_abs_structure_details 'Flack H D (1983), Acta Cryst. A39, 876-881'
_refine_ls_abs_structure_Flack 0.53(9)
_refine_ls_extinction_coef 0.0019(4)
_refine_ls_extinction_expression Fc^*^=kFc[1+0.001xFc^2^\l^3^/sin(2\q)]^-1/4^
_refine_ls_extinction_method SHELXL
_refine_ls_goodness_of_fit_ref 0.974
_refine_ls_hydrogen_treatment mixed
_refine_ls_matrix_type full
_refine_ls_number_parameters 438
_refine_ls_number_reflns 5529
_refine_ls_number_restraints 1
_refine_ls_restrained_S_all 0.974
_refine_ls_R_factor_all 0.0789
_refine_ls_R_factor_gt 0.0578
_refine_ls_shift/su_max 0.001
_refine_ls_shift/su_mean 0.000
_refine_ls_structure_factor_coef Fsqd
_refine_ls_weighting_details 'calc w=1/[\s^2^(Fo^2^)+(0.0756P)^2^+0.0000P] where P=(Fo^2^+2Fc^2^)/3'
_refine_ls_weighting_scheme calc
_refine_ls_wR_factor_gt 0.1324
_refine_ls_wR_factor_ref 0.1464
_reflns_number_gt 4228
_reflns_number_total 5529
_reflns_threshold_expression >2sigma(I)
_cod_data_source_file d2ob01610a2.cif
_cod_data_source_block Compound10al
_cod_original_sg_symbol_H-M Pna2(1)
_cod_database_code 7158978

loop_
_symmetry_equiv_pos_as_xyz
'x, y, z'
'-x, -y, z+1/2'
'x+1/2, -y+1/2, z'
'-x+1/2, y+1/2, z+1/2'

loop_
_atom_site_label
_atom_site_type_symbol
_atom_site_fract_x
_atom_site_fract_y
_atom_site_fract_z
_atom_site_U_iso_or_equiv
_atom_site_adp_type
_atom_site_occupancy
_atom_site_symmetry_multiplicity
_atom_site_calc_flag
_atom_site_refinement_flags
_atom_site_disorder_assembly
_atom_site_disorder_group
S2 S 0.57021(3) 0.61779(13) 0.26287(10) 0.0490(3) Uani 1 1 d . . .
S1 S 0.68148(3) 0.18243(15) 0.73953(11) 0.0539(3) Uani 1 1 d . . .
O4 O 0.56498(7) 0.4337(3) 0.2960(3) 0.0546(8) Uani 1 1 d . . .
O3 O 0.56659(8) 0.6646(4) 0.1487(3) 0.0647(9) Uani 1 1 d . . .
N4 N 0.52159(8) 0.7228(4) 0.5288(3) 0.0428(8) Uani 1 1 d . . .
O1 O 0.69432(7) 0.0096(4) 0.7068(3) 0.0643(9) Uani 1 1 d . . .
N1 N 0.72345(8) 0.3537(4) 0.4729(3) 0.0483(9) Uani 1 1 d . . .
N3 N 0.54034(9) 0.7375(4) 0.3343(3) 0.0458(9) Uani 1 1 d . . .
C29 C 0.58211(10) 0.7317(4) 0.4976(4) 0.0381(10) Uani 1 1 d . . .
O2 O 0.68358(9) 0.2319(5) 0.8552(3) 0.0770(10) Uani 1 1 d . . .
C23 C 0.53832(10) 0.7193(5) 0.6328(4) 0.0392(10) Uani 1 1 d . . .
N2 N 0.70544(9) 0.3324(4) 0.6684(3) 0.0494(9) Uani 1 1 d . . .
C36 C 0.54850(11) 0.7293(5) 0.4492(4) 0.0415(10) Uani 1 1 d . . .
C16 C 0.63800(11) 0.2111(5) 0.6895(4) 0.0423(10) Uani 1 1 d . . .
C30 C 0.61441(10) 0.7355(4) 0.4287(4) 0.0389(10) Uani 1 1 d . . .
C12 C 0.59900(9) 0.2524(4) 0.5320(4) 0.0397(10) Uani 1 1 d . . .
H12 H 0.5953 0.2711 0.4561 0.048 Uiso 1 1 calc R . .
C13 C 0.56931(10) 0.2358(5) 0.6033(4) 0.0430(11) Uani 1 1 d . . .
C28 C 0.57605(10) 0.7250(4) 0.6156(4) 0.0391(10) Uani 1 1 d . . .
C11 C 0.63383(10) 0.2412(5) 0.5734(4) 0.0393(10) Uani 1 1 d . . .
C9 C 0.67177(10) 0.2708(5) 0.3869(4) 0.0418(11) Uani 1 1 d . . .
C10 C 0.66587(9) 0.2704(4) 0.5049(4) 0.0399(11) Uani 1 1 d . . .
C8 C 0.65128(11) 0.2278(5) 0.2918(4) 0.0499(12) Uani 1 1 d . . .
H8 H 0.6274 0.1911 0.2994 0.060 Uiso 1 1 calc R . .
C6 C 0.70234(14) 0.2963(6) 0.1752(5) 0.0588(13) Uani 1 1 d . . .
H6 H 0.7120 0.3047 0.1038 0.071 Uiso 1 1 calc R . .
C27 C 0.59829(11) 0.7206(5) 0.7105(4) 0.0469(11) Uani 1 1 d . . .
H27 H 0.6232 0.7246 0.7028 0.056 Uiso 1 1 calc R . .
C32 C 0.67843(10) 0.7929(5) 0.3981(4) 0.0458(11) Uani 1 1 d . . .
C21 C 0.46010(11) 0.8506(6) 0.5139(4) 0.0548(12) Uani 1 1 d . . .
H21 H 0.4685 0.9566 0.4818 0.066 Uiso 1 1 calc R . .
C26 C 0.58302(12) 0.7103(6) 0.8146(5) 0.0538(13) Uani 1 1 d . . .
H26 H 0.5978 0.7082 0.8772 0.065 Uiso 1 1 calc R . .
C24 C 0.52282(11) 0.7072(5) 0.7382(4) 0.0497(11) Uani 1 1 d . . .
H24 H 0.4980 0.7022 0.7472 0.060 Uiso 1 1 calc R . .
C15 C 0.60860(11) 0.1998(5) 0.7593(4) 0.0547(12) Uani 1 1 d . . .
H15 H 0.6118 0.1851 0.8357 0.066 Uiso 1 1 calc R . .
C31 C 0.64850(10) 0.7861(4) 0.4680(4) 0.0414(10) Uani 1 1 d . . .
H31 H 0.6512 0.8161 0.5429 0.050 Uiso 1 1 calc R . .
C35 C 0.61148(10) 0.6938(5) 0.3152(4) 0.0418(10) Uani 1 1 d . . .
C4 C 0.70831(11) 0.3248(5) 0.3696(4) 0.0452(11) Uani 1 1 d . . .
C5 C 0.72341(11) 0.3391(5) 0.2647(5) 0.0541(12) Uani 1 1 d . . .
H5 H 0.7471 0.3767 0.2554 0.065 Uiso 1 1 calc R . .
C38 C 0.71497(10) 0.8470(5) 0.4402(5) 0.0574(13) Uani 1 1 d . . .
H38A H 0.7230 0.9527 0.4012 0.086 Uiso 1 1 calc R . .
H38B H 0.7317 0.7506 0.4278 0.086 Uiso 1 1 calc R . .
H38C H 0.7136 0.8725 0.5187 0.086 Uiso 1 1 calc R . .
C34 C 0.64088(11) 0.7052(5) 0.2428(4) 0.0534(12) Uani 1 1 d . . .
H34 H 0.6383 0.6806 0.1671 0.064 Uiso 1 1 calc R . .
C14 C 0.57448(12) 0.2104(5) 0.7147(4) 0.0521(12) Uani 1 1 d . . .
H14 H 0.5546 0.2000 0.7615 0.063 Uiso 1 1 calc R . .
C7 C 0.66659(13) 0.2401(6) 0.1879(5) 0.0569(13) Uani 1 1 d . . .
H7 H 0.6530 0.2108 0.1252 0.068 Uiso 1 1 calc R . .
C22 C 0.48348(9) 0.6893(5) 0.5066(4) 0.0496(11) Uani 1 1 d . . .
H22A H 0.4748 0.6002 0.5594 0.059 Uiso 1 1 calc R . .
H22B H 0.4812 0.6382 0.4324 0.059 Uiso 1 1 calc R . .
C17 C 0.69793(10) 0.3172(5) 0.5529(4) 0.0429(10) Uani 1 1 d . . .
C33 C 0.67386(11) 0.7539(5) 0.2867(5) 0.0547(13) Uani 1 1 d . . .
H33 H 0.6937 0.7607 0.2394 0.066 Uiso 1 1 calc R . .
C20 C 0.42893(12) 0.8550(7) 0.5614(5) 0.0725(15) Uani 1 1 d . . .
H20A H 0.4196 0.7516 0.5944 0.087 Uiso 1 1 calc R . .
H20B H 0.4158 0.9616 0.5627 0.087 Uiso 1 1 calc R . .
C37 C 0.53307(12) 0.9219(5) 0.2932(4) 0.0632(13) Uani 1 1 d . . .
H37A H 0.5526 0.9999 0.3141 0.095 Uiso 1 1 calc R . .
H37B H 0.5111 0.9655 0.3254 0.095 Uiso 1 1 calc R . .
H37C H 0.5309 0.9199 0.2134 0.095 Uiso 1 1 calc R . .
C19 C 0.70557(13) 0.5184(6) 0.7138(5) 0.0730(15) Uani 1 1 d . . .
H19A H 0.6813 0.5617 0.7192 0.110 Uiso 1 1 calc R . .
H19B H 0.7191 0.5955 0.6650 0.110 Uiso 1 1 calc R . .
H19C H 0.7164 0.5182 0.7865 0.110 Uiso 1 1 calc R . .
C25 C 0.54548(12) 0.7030(5) 0.8282(4) 0.0534(12) Uani 1 1 d . . .
H25 H 0.5358 0.6952 0.8997 0.064 Uiso 1 1 calc R . .
C1 C 0.76168(10) 0.3915(5) 0.4965(5) 0.0586(13) Uani 1 1 d . . .
H1A H 0.7711 0.4692 0.4382 0.070 Uiso 1 1 calc R . .
H1B H 0.7633 0.4570 0.5664 0.070 Uiso 1 1 calc R . .
C2 C 0.78451(12) 0.2303(6) 0.5039(4) 0.0576(13) Uani 1 1 d . . .
H2 H 0.7751 0.1308 0.5410 0.069 Uiso 1 1 calc R . .
C18 C 0.53189(10) 0.2467(6) 0.5537(5) 0.0570(13) Uani 1 1 d . . .
H18A H 0.5225 0.1273 0.5435 0.086 Uiso 1 1 calc R . .
H18B H 0.5330 0.3070 0.4829 0.086 Uiso 1 1 calc R . .
H18C H 0.5164 0.3128 0.6032 0.086 Uiso 1 1 calc R . .
C3 C 0.81659(13) 0.2152(8) 0.4632(5) 0.0810(17) Uani 1 1 d . . .
H3A H 0.8270 0.3115 0.4255 0.097 Uiso 1 1 calc R . .
H3B H 0.8293 0.1080 0.4716 0.097 Uiso 1 1 calc R . .

loop_
_atom_site_aniso_label
_atom_site_aniso_U_11
_atom_site_aniso_U_22
_atom_site_aniso_U_33
_atom_site_aniso_U_23
_atom_site_aniso_U_13
_atom_site_aniso_U_12
S2 0.0514(6) 0.0492(5) 0.0463(7) -0.0055(5) -0.0031(5) -0.0017(4)
S1 0.0497(6) 0.0599(6) 0.0523(8) 0.0062(6) -0.0074(5) 0.0057(5)
O4 0.0562(16) 0.0429(15) 0.065(2) -0.0057(14) -0.0065(15) -0.0056(12)
O3 0.078(2) 0.0767(19) 0.039(2) -0.0015(17) -0.0072(17) -0.0022(16)
N4 0.0349(17) 0.0452(17) 0.048(3) -0.0021(16) -0.0007(17) 0.0001(13)
O1 0.0596(19) 0.0594(18) 0.074(3) 0.0061(16) -0.0087(17) 0.0157(14)
N1 0.0338(18) 0.0456(17) 0.065(3) 0.0003(18) 0.0031(18) -0.0058(14)
N3 0.0446(19) 0.0487(18) 0.044(3) -0.0010(16) -0.0046(17) 0.0018(15)
C29 0.039(2) 0.0387(19) 0.036(3) -0.0009(17) 0.0022(19) 0.0015(15)
O2 0.076(2) 0.104(3) 0.051(3) 0.000(2) -0.0111(19) 0.003(2)
C23 0.035(2) 0.0318(19) 0.051(3) 0.0006(18) 0.0040(19) 0.0014(15)
N2 0.0453(19) 0.0510(19) 0.052(3) -0.0050(17) -0.0058(18) -0.0011(15)
C36 0.040(2) 0.0381(19) 0.046(3) -0.0022(18) 0.000(2) 0.0004(16)
C16 0.041(2) 0.046(2) 0.041(3) 0.0016(18) 0.0022(19) 0.0024(17)
C30 0.039(2) 0.0330(18) 0.045(3) 0.0002(17) 0.0018(19) -0.0006(15)
C12 0.037(2) 0.0399(19) 0.042(3) 0.0023(17) 0.0016(19) 0.0026(16)
C13 0.038(2) 0.0355(19) 0.055(3) -0.0005(19) 0.007(2) 0.0006(15)
C28 0.035(2) 0.0329(18) 0.050(3) 0.0006(18) 0.0001(19) -0.0006(15)
C11 0.038(2) 0.0352(18) 0.045(3) 0.0034(17) 0.002(2) 0.0028(15)
C9 0.038(2) 0.0353(19) 0.052(3) 0.0046(19) 0.006(2) 0.0034(16)
C10 0.031(2) 0.0383(19) 0.051(3) 0.0028(18) 0.000(2) 0.0028(15)
C8 0.043(2) 0.050(2) 0.057(4) 0.003(2) -0.001(2) 0.0034(18)
C6 0.067(3) 0.059(3) 0.050(4) 0.007(2) 0.023(3) 0.014(2)
C27 0.044(3) 0.054(2) 0.043(3) -0.0029(19) 0.004(2) 0.0005(18)
C32 0.043(2) 0.0336(19) 0.061(4) -0.002(2) 0.007(2) -0.0013(16)
C21 0.041(2) 0.052(2) 0.072(4) 0.002(2) -0.004(2) 0.0012(18)
C26 0.056(3) 0.057(3) 0.049(4) 0.001(2) -0.003(2) 0.000(2)
C24 0.048(2) 0.044(2) 0.057(3) 0.001(2) 0.015(2) 0.0000(17)
C15 0.055(3) 0.061(2) 0.048(3) 0.007(2) 0.006(2) -0.0020(19)
C31 0.044(2) 0.0348(18) 0.046(3) 0.0011(18) 0.009(2) -0.0027(16)
C35 0.043(2) 0.042(2) 0.041(3) -0.0029(18) 0.0011(19) -0.0027(16)
C4 0.043(2) 0.0339(19) 0.059(3) 0.003(2) 0.005(2) 0.0008(16)
C5 0.050(2) 0.046(2) 0.066(4) 0.004(2) 0.025(3) 0.0001(17)
C38 0.039(2) 0.053(2) 0.079(4) -0.007(2) 0.007(2) -0.0027(19)
C34 0.061(3) 0.051(2) 0.048(3) -0.005(2) 0.014(2) -0.0016(19)
C14 0.046(3) 0.060(2) 0.051(4) 0.003(2) 0.016(2) -0.0013(19)
C7 0.062(3) 0.056(3) 0.053(4) 0.000(2) 0.007(2) 0.006(2)
C22 0.032(2) 0.049(2) 0.068(4) -0.008(2) -0.001(2) -0.0039(17)
C17 0.037(2) 0.042(2) 0.050(3) 0.0000(19) -0.003(2) 0.0008(16)
C33 0.049(2) 0.048(2) 0.068(4) -0.002(2) 0.021(3) -0.0042(18)
C20 0.053(3) 0.083(3) 0.082(4) -0.002(3) 0.003(3) 0.014(2)
C37 0.071(3) 0.061(3) 0.057(3) 0.013(2) -0.004(3) 0.010(2)
C19 0.078(3) 0.069(3) 0.072(4) -0.019(3) -0.002(3) -0.009(2)
C25 0.065(3) 0.048(2) 0.047(3) 0.002(2) 0.014(3) 0.002(2)
C1 0.033(2) 0.055(2) 0.088(4) -0.005(2) 0.005(2) -0.0078(18)
C2 0.052(3) 0.060(2) 0.061(4) 0.000(2) -0.016(3) 0.001(2)
C18 0.036(2) 0.062(3) 0.073(4) 0.002(2) 0.009(2) -0.0012(19)
C3 0.059(3) 0.114(4) 0.070(4) -0.009(3) -0.005(3) 0.027(3)

loop_
_atom_type_symbol
_atom_type_description
_atom_type_scat_dispersion_real
_atom_type_scat_dispersion_imag
_atom_type_scat_source
C C 0.0033 0.0016 'International Tables Vol C Tables 4.2.6.8 and 6.1.1.4'
H H 0.0000 0.0000 'International Tables Vol C Tables 4.2.6.8 and 6.1.1.4'
N N 0.0061 0.0033 'International Tables Vol C Tables 4.2.6.8 and 6.1.1.4'
O O 0.0106 0.0060 'International Tables Vol C Tables 4.2.6.8 and 6.1.1.4'
S S 0.1246 0.1234 'International Tables Vol C Tables 4.2.6.8 and 6.1.1.4'

loop_
_geom_angle_atom_site_label_1
_geom_angle_atom_site_label_2
_geom_angle_atom_site_label_3
_geom_angle
_geom_angle_site_symmetry_1
_geom_angle_site_symmetry_3
_geom_angle_publ_flag
O3 S2 O4 119.1(2) . . ?
O3 S2 N3 107.7(2) . . ?
O4 S2 N3 106.05(18) . . ?
O3 S2 C35 110.5(2) . . ?
O4 S2 C35 109.04(17) . . ?
N3 S2 C35 103.17(19) . . ?
O1 S1 O2 118.6(2) . . ?
O1 S1 N2 106.46(19) . . ?
O2 S1 N2 107.2(2) . . ?
O1 S1 C16 109.09(19) . . ?
O2 S1 C16 110.6(2) . . ?
N2 S1 C16 103.81(19) . . ?
C36 N4 C23 107.2(3) . . ?
C36 N4 C22 125.5(4) . . ?
C23 N4 C22 126.2(4) . . ?
C17 N1 C4 108.4(3) . . ?
C17 N1 C1 124.5(4) . . ?
C4 N1 C1 126.6(4) . . ?
C36 N3 C37 113.8(3) . . ?
C36 N3 S2 109.7(3) . . ?
C37 N3 S2 116.4(3) . . ?
C36 C29 C28 105.8(4) . . ?
C36 C29 C30 120.6(4) . . ?
C28 C29 C30 133.6(4) . . ?
C24 C23 N4 129.0(4) . . ?
C24 C23 C28 122.9(4) . . ?
N4 C23 C28 108.0(4) . . ?
C17 N2 C19 115.7(3) . . ?
C17 N2 S1 110.0(3) . . ?
C19 N2 S1 115.9(3) . . ?
C29 C36 N4 111.4(4) . . ?
C29 C36 N3 127.2(4) . . ?
N4 C36 N3 121.3(4) . . ?
C15 C16 C11 121.2(4) . . ?
C15 C16 S1 121.4(4) . . ?
C11 C16 S1 117.4(3) . . ?
C31 C30 C35 117.1(4) . . ?
C31 C30 C29 124.0(4) . . ?
C35 C30 C29 118.9(4) . . ?
C11 C12 C13 120.7(5) . . ?
C11 C12 H12 119.7 . . ?
C13 C12 H12 119.7 . . ?
C14 C13 C12 120.0(4) . . ?
C14 C13 C18 121.5(4) . . ?
C12 C13 C18 118.5(5) . . ?
C27 C28 C23 117.5(4) . . ?
C27 C28 C29 135.0(4) . . ?
C23 C28 C29 107.5(4) . . ?
C12 C11 C16 117.5(4) . . ?
C12 C11 C10 123.3(4) . . ?
C16 C11 C10 119.1(4) . . ?
C8 C9 C4 117.4(4) . . ?
C8 C9 C10 135.8(4) . . ?
C4 C9 C10 106.8(4) . . ?
C17 C10 C9 106.4(4) . . ?
C17 C10 C11 120.6(5) . . ?
C9 C10 C11 132.8(4) . . ?
C7 C8 C9 119.7(4) . . ?
C7 C8 H8 120.1 . . ?
C9 C8 H8 120.1 . . ?
C5 C6 C7 121.8(5) . . ?
C5 C6 H6 119.1 . . ?
C7 C6 H6 119.1 . . ?
C26 C27 C28 119.6(4) . . ?
C26 C27 H27 120.2 . . ?
C28 C27 H27 120.2 . . ?
C33 C32 C31 118.5(4) . . ?
C33 C32 C38 119.6(4) . . ?
C31 C32 C38 121.8(5) . . ?
C20 C21 C22 124.9(4) . . ?
C20 C21 H21 117.5 . . ?
C22 C21 H21 117.5 . . ?
C27 C26 C25 121.2(5) . . ?
C27 C26 H26 119.4 . . ?
C25 C26 H26 119.4 . . ?
C25 C24 C23 117.6(4) . . ?
C25 C24 H24 121.2 . . ?
C23 C24 H24 121.2 . . ?
C14 C15 C16 119.4(5) . . ?
C14 C15 H15 120.3 . . ?
C16 C15 H15 120.3 . . ?
C32 C31 C30 121.9(4) . . ?
C32 C31 H31 119.1 . . ?
C30 C31 H31 119.1 . . ?
C34 C35 C30 122.0(4) . . ?
C34 C35 S2 118.7(4) . . ?
C30 C35 S2 119.2(3) . . ?
N1 C4 C5 129.9(4) . . ?
N1 C4 C9 107.5(4) . . ?
C5 C4 C9 122.6(5) . . ?
C6 C5 C4 117.7(4) . . ?
C6 C5 H5 121.1 . . ?
C4 C5 H5 121.1 . . ?
C32 C38 H38A 109.5 . . ?
C32 C38 H38B 109.5 . . ?
H38A C38 H38B 109.5 . . ?
C32 C38 H38C 109.5 . . ?
H38A C38 H38C 109.5 . . ?
H38B C38 H38C 109.5 . . ?
C33 C34 C35 118.1(5) . . ?
C33 C34 H34 120.9 . . ?
C35 C34 H34 120.9 . . ?
C13 C14 C15 121.2(4) . . ?
C13 C14 H14 119.4 . . ?
C15 C14 H14 119.4 . . ?
C8 C7 C6 120.8(5) . . ?
C8 C7 H7 119.6 . . ?
C6 C7 H7 119.6 . . ?
N4 C22 C21 114.8(3) . . ?
N4 C22 H22A 108.6 . . ?
C21 C22 H22A 108.6 . . ?
N4 C22 H22B 108.6 . . ?
C21 C22 H22B 108.6 . . ?
H22A C22 H22B 107.5 . . ?
C10 C17 N1 110.9(4) . . ?
C10 C17 N2 127.1(4) . . ?
N1 C17 N2 122.0(4) . . ?
C32 C33 C34 122.3(4) . . ?
C32 C33 H33 118.8 . . ?
C34 C33 H33 118.8 . . ?
C21 C20 H20A 120.0 . . ?
C21 C20 H20B 120.0 . . ?
H20A C20 H20B 120.0 . . ?
N3 C37 H37A 109.5 . . ?
N3 C37 H37B 109.5 . . ?
H37A C37 H37B 109.5 . . ?
N3 C37 H37C 109.5 . . ?
H37A C37 H37C 109.5 . . ?
H37B C37 H37C 109.5 . . ?
N2 C19 H19A 109.5 . . ?
N2 C19 H19B 109.5 . . ?
H19A C19 H19B 109.5 . . ?
N2 C19 H19C 109.5 . . ?
H19A C19 H19C 109.5 . . ?
H19B C19 H19C 109.5 . . ?
C24 C25 C26 121.2(5) . . ?
C24 C25 H25 119.4 . . ?
C26 C25 H25 119.4 . . ?
C2 C1 N1 114.3(3) . . ?
C2 C1 H1A 108.7 . . ?
N1 C1 H1A 108.7 . . ?
C2 C1 H1B 108.7 . . ?
N1 C1 H1B 108.7 . . ?
H1A C1 H1B 107.6 . . ?
C3 C2 C1 125.4(5) . . ?
C3 C2 H2 117.3 . . ?
C1 C2 H2 117.3 . . ?
C13 C18 H18A 109.5 . . ?
C13 C18 H18B 109.5 . . ?
H18A C18 H18B 109.5 . . ?
C13 C18 H18C 109.5 . . ?
H18A C18 H18C 109.5 . . ?
H18B C18 H18C 109.5 . . ?
C2 C3 H3A 120.0 . . ?
C2 C3 H3B 120.0 . . ?
H3A C3 H3B 120.0 . . ?

loop_
_geom_bond_atom_site_label_1
_geom_bond_atom_site_label_2
_geom_bond_distance
_geom_bond_site_symmetry_2
_geom_bond_publ_flag
S2 O3 1.417(4) . ?
S2 O4 1.436(3) . ?
S2 N3 1.659(3) . ?
S2 C35 1.749(4) . ?
S1 O1 1.423(3) . ?
S1 O2 1.436(4) . ?
S1 N2 1.661(4) . ?
S1 C16 1.735(4) . ?
N4 C36 1.381(5) . ?
N4 C23 1.394(5) . ?
N4 C22 1.460(4) . ?
N1 C17 1.375(5) . ?
N1 C4 1.376(6) . ?
N1 C1 1.474(5) . ?
N3 C36 1.411(6) . ?
N3 C37 1.479(5) . ?
C29 C36 1.376(5) . ?
C29 C28 1.432(6) . ?
C29 C30 1.456(5) . ?
C23 C24 1.390(6) . ?
C23 C28 1.416(5) . ?
N2 C17 1.416(6) . ?
N2 C19 1.483(5) . ?
C16 C15 1.377(6) . ?
C16 C11 1.418(6) . ?
C30 C31 1.401(5) . ?
C30 C35 1.399(6) . ?
C12 C11 1.387(5) . ?
C12 C13 1.400(6) . ?
C12 H12 0.9300 . ?
C13 C14 1.361(7) . ?
C13 C18 1.513(6) . ?
C28 C27 1.406(6) . ?
C11 C10 1.461(6) . ?
C9 C8 1.407(6) . ?
C9 C4 1.429(5) . ?
C9 C10 1.431(6) . ?
C10 C17 1.367(5) . ?
C8 C7 1.371(7) . ?
C8 H8 0.9300 . ?
C6 C5 1.365(7) . ?
C6 C7 1.400(7) . ?
C6 H6 0.9300 . ?
C27 C26 1.372(6) . ?
C27 H27 0.9300 . ?
C32 C33 1.375(7) . ?
C32 C31 1.393(6) . ?
C32 C38 1.502(6) . ?
C21 C20 1.290(6) . ?
C21 C22 1.481(5) . ?
C21 H21 0.9300 . ?
C26 C25 1.404(6) . ?
C26 H26 0.9300 . ?
C24 C25 1.368(6) . ?
C24 H24 0.9300 . ?
C15 C14 1.376(6) . ?
C15 H15 0.9300 . ?
C31 H31 0.9300 . ?
C35 C34 1.397(6) . ?
C4 C5 1.380(6) . ?
C5 H5 0.9300 . ?
C38 H38A 0.9600 . ?
C38 H38B 0.9600 . ?
C38 H38C 0.9600 . ?
C34 C33 1.381(6) . ?
C34 H34 0.9300 . ?
C14 H14 0.9300 . ?
C7 H7 0.9300 . ?
C22 H22A 0.9700 . ?
C22 H22B 0.9700 . ?
C33 H33 0.9300 . ?
C20 H20A 0.9300 . ?
C20 H20B 0.9300 . ?
C37 H37A 0.9600 . ?
C37 H37B 0.9600 . ?
C37 H37C 0.9600 . ?
C19 H19A 0.9600 . ?
C19 H19B 0.9600 . ?
C19 H19C 0.9600 . ?
C25 H25 0.9300 . ?
C1 C2 1.469(6) . ?
C1 H1A 0.9700 . ?
C1 H1B 0.9700 . ?
C2 C3 1.292(6) . ?
C2 H2 0.9300 . ?
C18 H18A 0.9600 . ?
C18 H18B 0.9600 . ?
C18 H18C 0.9600 . ?
C3 H3A 0.9300 . ?
C3 H3B 0.9300 . ?
